data_2020853
loop_
_publ_author_name
'Gelbrich, Thomas'
'Adamer, Verena'
'Stefinovic, Marijan'
'Thaler, Andrea'
'Griesser, Ulrich J.'

_publ_section_title
;
 Hydrogen-bonded structures and interaction energies in two forms of the
 SGLT-2 inhibitor sotagliflozin
;
_journal_coeditor_code FM3052
_journal_issue 9
_journal_name_full 'Acta Crystallographica Section C'
_journal_page_first
;
;
_journal_paper_doi 10.1107/S2053229617011603
_journal_volume 73
_journal_year 2017
_chemical_formula_iupac 'C21 H25 Cl O5 S'
_chemical_formula_moiety 'C21 H25 Cl O5 S'
_chemical_formula_sum 'C21 H25 Cl O5 S'
_chemical_formula_weight 424.92
_chemical_name_systematic
(2<i>S</i>,3<i>R</i>,4<i>R</i>,5<i>S</i>,6<i>R</i>)-2-[4-Chloro-3-(4-ethoxybenzyl)phenyl]-6-(methylsulfanyl)tetrahydro-2<i>H</i>-pyran-3,4,5-triol
_space_group_crystal_system orthorhombic
_space_group_IT_number 19
_space_group_name_Hall 'P 2ac 2ab'
_space_group_name_H-M_alt 'P 21 21 21'
_symmetry_space_group_name_Hall 'P 2ac 2ab'
_symmetry_space_group_name_H-M 'P 21 21 21'
_atom_sites_solution_hydrogens mixed
_atom_sites_solution_primary direct
_atom_sites_solution_secondary difmap
_audit_creation_method SHELXL-2014/6
_cell_angle_alpha 90
_cell_angle_beta 90
_cell_angle_gamma 90
_cell_formula_units_Z 4
_cell_length_a 5.3945(4)
_cell_length_b 9.1577(5)
_cell_length_c 43.475(4)
_cell_measurement_reflns_used 2082
_cell_measurement_temperature 253(2)
_cell_measurement_theta_max 67.3610
_cell_measurement_theta_min 4.0400
_cell_volume 2147.7(3)
_computing_cell_refinement
;
CrysAlis PRO (Rigaku Oxford Diffraction, 2015)
;
_computing_data_collection
;
CrysAlis PRO (Rigaku Oxford Diffraction, 2015)
;
_computing_data_reduction
;
CrysAlis PRO (Rigaku Oxford Diffraction, 2015)
;
_computing_molecular_graphics
;
XP (Bruker, 1998), Mercury (Macrae <i>et al.</i>,
2006) and
TOPOS (Blatov, 2006)
;
_computing_publication_material
;
PLATON (Spek, 2009) and publCIF (Westrip, 2010)
;
_computing_structure_refinement
;
SHELXL2014 (Sheldrick, 2015b)
;
_computing_structure_solution
;
SHELXT (Sheldrick, 2015a)
;
_diffrn_ambient_temperature 253(2)
_diffrn_detector_area_resol_mean 10.3575
_diffrn_measured_fraction_theta_full 0.994
_diffrn_measured_fraction_theta_max 0.982
_diffrn_measurement_device 'four-circle diffractometer'
_diffrn_measurement_device_type 'Rigaku Xcalibur Ruby (Gemini ultra)'
_diffrn_measurement_method '\w scans'
_diffrn_radiation_monochromator mirror
_diffrn_radiation_type 'Cu K\a'
_diffrn_radiation_wavelength 1.54184
_diffrn_reflns_av_R_equivalents 0.0653
_diffrn_reflns_limit_h_max 6
_diffrn_reflns_limit_h_min -6
_diffrn_reflns_limit_k_max 10
_diffrn_reflns_limit_k_min -10
_diffrn_reflns_limit_l_max 51
_diffrn_reflns_limit_l_min -49
_diffrn_reflns_number 12259
_diffrn_reflns_theta_full 67.684
_diffrn_reflns_theta_max 68.110
_diffrn_reflns_theta_min 4.067
_exptl_absorpt_coefficient_mu 2.726
_exptl_absorpt_correction_T_max 1.00000
_exptl_absorpt_correction_T_min 0.67806
_exptl_absorpt_correction_type multi-scan
_exptl_absorpt_process_details
;
(CrysAlis PRO, Rigaku Oxford Diffraction, 2015)
;
_exptl_crystal_colour colourless
_exptl_crystal_density_diffrn 1.314
_exptl_crystal_description prism
_exptl_crystal_F_000 896
_exptl_crystal_size_max 0.150
_exptl_crystal_size_mid 0.080
_exptl_crystal_size_min 0.040
_refine_diff_density_max 0.172
_refine_diff_density_min -0.205
_refine_ls_abs_structure_details
;
 Flack x determined using 1021 quotients [(I+)-(I-)]/[(I+)+(I-)]
 (Parsons, Flack and Wagner, Acta Cryst. B69 (2013) 249-259).
;
_refine_ls_abs_structure_Flack 0.031(18)
_refine_ls_extinction_method none
_refine_ls_goodness_of_fit_ref 1.069
_refine_ls_hydrogen_treatment mixed
_refine_ls_matrix_type full
_refine_ls_number_parameters 269
_refine_ls_number_reflns 3849
_refine_ls_number_restraints 3
_refine_ls_restrained_S_all 1.068
_refine_ls_R_factor_all 0.0616
_refine_ls_R_factor_gt 0.0441
_refine_ls_shift/su_max 0.001
_refine_ls_shift/su_mean 0.000
_refine_ls_structure_factor_coef Fsqd
_refine_ls_weighting_details 'w=1/[\s^2^(Fo^2^)+(0.0315P)^2^+0.2004P] where P=(Fo^2^+2Fc^2^)/3'
_refine_ls_weighting_scheme calc
_refine_ls_wR_factor_gt 0.0935
_refine_ls_wR_factor_ref 0.1082
_reflns_number_gt 3081
_reflns_number_total 3849
_reflns_threshold_expression 'I > 2\s(I)'
_cod_data_source_file fm3052sup1.cif
_cod_data_source_block I
_cod_database_code 2020853
_shelx_space_group_comment
;
The symmetry employed for this shelxl refinement is uniquely defined
by the following loop, which should always be used as a source of
symmetry information in preference to the above space-group names.
They are only intended as comments.
;
_shelx_estimated_absorpt_t_min 0.685
_shelx_estimated_absorpt_t_max 0.899
_shelxl_version_number 2014/6

loop_
_space_group_symop_operation_xyz
'x, y, z'
'-x+1/2, -y, z+1/2'
'-x, y+1/2, -z+1/2'
'x+1/2, -y+1/2, -z'

loop_
_atom_site_type_symbol
_atom_site_label
_atom_site_fract_x
_atom_site_fract_y
_atom_site_fract_z
_atom_site_U_iso_or_equiv
_atom_site_adp_type
_atom_site_calc_flag
_atom_site_occupancy
O O1 0.5532(6) 0.7137(3) 0.67757(6) 0.0416(7) Uani d 1
C C2 0.5324(8) 0.8155(4) 0.70215(9) 0.0388(9) Uani d 1
H H2 0.3816 0.7912 0.7136 0.047 Uiso calc 1
C C3 0.7474(8) 0.7994(4) 0.72382(9) 0.0353(8) Uani d 1
H H3 0.9001 0.8289 0.7133 0.042 Uiso calc 1
C C4 0.7747(8) 0.6434(4) 0.73522(8) 0.0338(8) Uani d 1
H H4 0.6379 0.6224 0.7494 0.041 Uiso calc 1
C C5 0.7656(8) 0.5334(4) 0.70900(8) 0.0346(8) Uani d 1
H H5 0.9159 0.5446 0.6966 0.041 Uiso calc 1
C C6 0.5402(8) 0.5661(4) 0.68863(8) 0.0369(8) Uani d 1
H H6 0.3901 0.5559 0.7011 0.044 Uiso calc 1
S S7 0.4926(2) 0.99677(11) 0.68675(3) 0.0521(3) Uani d 1
C C8 0.7782(13) 1.0243(7) 0.66669(16) 0.0871(19) Uani d 1
H H8A 0.9136 1.0195 0.6810 0.131 Uiso calc 1
H H8B 0.7765 1.1185 0.6570 0.131 Uiso calc 1
H H8C 0.7978 0.9498 0.6513 0.131 Uiso calc 1
O O9 0.7144(5) 0.8871(3) 0.75063(6) 0.0411(6) Uani d 1
H H9 0.807(8) 0.960(4) 0.7491(12) 0.058(15) Uiso d 1
O O10 1.0025(7) 0.6281(3) 0.75158(6) 0.0462(6) Uani d 1
H H10 1.015(11) 0.699(3) 0.7635(9) 0.056(13) Uiso d 1
O O11 0.7565(6) 0.3873(3) 0.72033(7) 0.0431(7) Uani d 1
H H11 0.618(5) 0.376(6) 0.7287(12) 0.064(17) Uiso d 1
C C12 0.5191(8) 0.4648(4) 0.66126(8) 0.0391(9) Uani d 1
C C13 0.6882(9) 0.4738(5) 0.63690(9) 0.0468(10) Uani d 1
H H13 0.8096 0.5459 0.6373 0.056 Uiso calc 1
C C14 0.6789(9) 0.3773(5) 0.61211(9) 0.0493(11) Uani d 1
C C15 0.4919(10) 0.2720(4) 0.61243(9) 0.0491(10) Uani d 1
C C16 0.3231(10) 0.2630(5) 0.63612(10) 0.0491(11) Uani d 1
H H16 0.1994 0.1923 0.6356 0.059 Uiso calc 1
C C17 0.3373(9) 0.3583(5) 0.66051(9) 0.0434(10) Uani d 1
H H17 0.2241 0.3512 0.6766 0.052 Uiso calc 1
C C18 0.8757(10) 0.3829(7) 0.58731(10) 0.0629(14) Uani d 1
H H18A 0.9515 0.2870 0.5860 0.075 Uiso calc 1
H H18B 1.0034 0.4504 0.5940 0.075 Uiso calc 1
C C19 0.7951(10) 0.4271(6) 0.55509(10) 0.0566(12) Uani d 1
C C20 0.5988(11) 0.5178(8) 0.54861(11) 0.0737(16) Uani d 1
H H20 0.5002 0.5516 0.5646 0.088 Uiso calc 1
C C21 0.5444(12) 0.5601(7) 0.51875(12) 0.0758(16) Uani d 1
H H21 0.4097 0.6207 0.5149 0.091 Uiso calc 1
C C22 0.6903(12) 0.5121(6) 0.49492(11) 0.0654(14) Uani d 1
C C23 0.8842(12) 0.4198(7) 0.50102(12) 0.0754(17) Uani d 1
H H23 0.9831 0.3861 0.4850 0.090 Uiso calc 1
C C24 0.9329(11) 0.3770(7) 0.53060(11) 0.0668(14) Uani d 1
H H24 1.0625 0.3124 0.5342 0.069(17) Uiso calc 1
Cl Cl25 0.4717(4) 0.14452(15) 0.58310(3) 0.0790(5) Uani d 1
O O26 0.6608(10) 0.5511(5) 0.46459(8) 0.0909(14) Uani d 1
C C27 0.4644(17) 0.6439(8) 0.45612(14) 0.094(2) Uani d 1
H H27A 0.4767 0.7358 0.4671 0.113 Uiso calc 1
H H27B 0.3069 0.5989 0.4612 0.113 Uiso calc 1
C C28 0.481(2) 0.6698(9) 0.42195(14) 0.115(3) Uani d 1
H H28A 0.3348 0.7201 0.4151 0.173 Uiso calc 1
H H28B 0.4938 0.5779 0.4115 0.173 Uiso calc 1
H H28C 0.6244 0.7281 0.4175 0.173 Uiso calc 1

loop_
_atom_site_aniso_label
_atom_site_aniso_U_11
_atom_site_aniso_U_22
_atom_site_aniso_U_33
_atom_site_aniso_U_12
_atom_site_aniso_U_13
_atom_site_aniso_U_23
O1 0.0534(19) 0.0379(13) 0.0336(13) 0.0018(13) -0.0008(13) 0.0029(11)
C2 0.042(2) 0.0351(18) 0.0397(19) 0.0028(18) -0.0013(19) 0.0017(15)
C3 0.035(2) 0.0323(18) 0.038(2) 0.0004(17) 0.0036(17) 0.0003(15)
C4 0.035(2) 0.0309(18) 0.0355(19) 0.0024(16) -0.0036(17) -0.0010(15)
C5 0.036(2) 0.0311(19) 0.0366(19) -0.0005(16) 0.0008(16) -0.0009(15)
C6 0.040(2) 0.0355(17) 0.0348(18) 0.0016(17) 0.0005(18) -0.0003(15)
S7 0.0537(6) 0.0399(5) 0.0626(6) 0.0086(5) -0.0028(6) 0.0117(5)
C8 0.077(4) 0.089(4) 0.096(4) 0.008(3) 0.011(4) 0.048(4)
O9 0.0440(16) 0.0346(14) 0.0446(15) -0.0014(13) -0.0011(13) -0.0072(12)
O10 0.0509(16) 0.0379(13) 0.0497(14) 0.0080(15) -0.0195(15) -0.0073(12)
O11 0.048(2) 0.0300(13) 0.0515(17) 0.0027(14) -0.0070(15) 0.0022(12)
C12 0.044(2) 0.0401(19) 0.0336(18) 0.002(2) -0.0064(19) 0.0009(14)
C13 0.048(2) 0.057(3) 0.036(2) -0.005(2) -0.0033(19) -0.0002(19)
C14 0.051(3) 0.065(3) 0.032(2) 0.011(2) -0.0040(19) -0.001(2)
C15 0.062(3) 0.049(2) 0.036(2) 0.010(2) -0.010(2) -0.0060(17)
C16 0.061(3) 0.040(2) 0.046(2) -0.005(2) -0.017(2) 0.0011(19)
C17 0.051(3) 0.044(2) 0.035(2) 0.001(2) -0.0025(18) 0.0004(17)
C18 0.051(3) 0.102(4) 0.036(2) 0.014(3) 0.000(2) -0.007(3)
C19 0.058(3) 0.073(3) 0.039(2) 0.002(3) 0.004(2) -0.008(2)
C20 0.070(4) 0.106(4) 0.045(3) 0.026(3) 0.007(2) -0.004(3)
C21 0.075(4) 0.096(4) 0.056(3) 0.023(3) 0.002(3) 0.003(3)
C22 0.085(4) 0.073(3) 0.039(2) -0.003(3) 0.001(2) 0.000(2)
C23 0.091(4) 0.095(4) 0.039(2) 0.021(3) 0.012(3) -0.005(3)
C24 0.069(4) 0.087(4) 0.045(2) 0.016(3) 0.002(2) -0.006(3)
Cl25 0.1166(13) 0.0693(7) 0.0513(6) 0.0050(9) -0.0106(8) -0.0229(5)
O26 0.122(4) 0.107(3) 0.0438(19) 0.027(3) -0.002(2) 0.006(2)
C27 0.118(6) 0.096(4) 0.068(3) 0.016(5) -0.017(4) 0.008(3)
C28 0.170(8) 0.110(5) 0.064(3) 0.019(6) -0.020(5) 0.021(3)

loop_
_atom_type_symbol
_atom_type_description
_atom_type_scat_dispersion_real
_atom_type_scat_dispersion_imag
_atom_type_scat_source
C C 0.0181 0.0091 'International Tables Vol C Tables 4.2.6.8 and 6.1.1.4'
H H 0.0000 0.0000 'International Tables Vol C Tables 4.2.6.8 and 6.1.1.4'
O O 0.0492 0.0322 'International Tables Vol C Tables 4.2.6.8 and 6.1.1.4'
S S 0.3331 0.5567 'International Tables Vol C Tables 4.2.6.8 and 6.1.1.4'
Cl Cl 0.3639 0.7018 'International Tables Vol C Tables 4.2.6.8 and 6.1.1.4'

loop_
_geom_angle_atom_site_label_1
_geom_angle_atom_site_label_2
_geom_angle_atom_site_label_3
_geom_angle
C2 O1 C6 111.2(3)
O1 C2 C3 110.3(3)
O1 C2 S7 109.5(2)
C3 C2 S7 114.5(3)
O1 C2 H2 107.4
C3 C2 H2 107.4
S7 C2 H2 107.4
O9 C3 C2 111.2(3)
O9 C3 C4 106.0(3)
C2 C3 C4 111.8(3)
O9 C3 H3 109.3
C2 C3 H3 109.3
C4 C3 H3 109.3
O10 C4 C3 109.8(3)
O10 C4 C5 109.7(3)
C3 C4 C5 112.0(3)
O10 C4 H4 108.4
C3 C4 H4 108.4
C5 C4 H4 108.4
O11 C5 C4 111.3(3)
O11 C5 C6 110.8(3)
C4 C5 C6 109.2(3)
O11 C5 H5 108.5
C4 C5 H5 108.5
C6 C5 H5 108.5
O1 C6 C12 108.5(3)
O1 C6 C5 109.8(3)
C12 C6 C5 113.2(3)
O1 C6 H6 108.4
C12 C6 H6 108.4
C5 C6 H6 108.4
C8 S7 C2 102.0(3)
S7 C8 H8A 109.5
S7 C8 H8B 109.5
H8A C8 H8B 109.5
S7 C8 H8C 109.5
H8A C8 H8C 109.5
H8B C8 H8C 109.5
C3 O9 H9 108(4)
C4 O10 H10 108(4)
C5 O11 H11 107(4)
C17 C12 C13 119.1(4)
C17 C12 C6 120.3(4)
C13 C12 C6 120.6(4)
C14 C13 C12 121.6(4)
C14 C13 H13 119.2
C12 C13 H13 119.2
C13 C14 C15 117.2(4)
C13 C14 C18 120.2(5)
C15 C14 C18 122.5(4)
C16 C15 C14 121.8(4)
C16 C15 Cl25 117.9(4)
C14 C15 Cl25 120.3(4)
C17 C16 C15 120.1(4)
C17 C16 H16 120.0
C15 C16 H16 120.0
C16 C17 C12 120.3(4)
C16 C17 H17 119.8
C12 C17 H17 119.8
C14 C18 C19 117.7(4)
C14 C18 H18A 107.9
C19 C18 H18A 107.9
C14 C18 H18B 107.9
C19 C18 H18B 107.9
H18A C18 H18B 107.2
C20 C19 C24 117.3(5)
C20 C19 C18 124.7(4)
C24 C19 C18 117.9(5)
C19 C20 C21 121.6(5)
C19 C20 H20 119.2
C21 C20 H20 119.2
C22 C21 C20 119.7(5)
C22 C21 H21 120.1
C20 C21 H21 120.1
C23 C22 C21 119.3(5)
C23 C22 O26 115.7(5)
C21 C22 O26 125.0(5)
C24 C23 C22 120.3(5)
C24 C23 H23 119.9
C22 C23 H23 119.9
C23 C24 C19 121.8(5)
C23 C24 H24 119.1
C19 C24 H24 119.1
C22 O26 C27 119.7(5)
O26 C27 C28 108.0(7)
O26 C27 H27A 110.1
C28 C27 H27A 110.1
O26 C27 H27B 110.1
C28 C27 H27B 110.1
H27A C27 H27B 108.4
C27 C28 H28A 109.5
C27 C28 H28B 109.5
H28A C28 H28B 109.5
C27 C28 H28C 109.5
H28A C28 H28C 109.5
H28B C28 H28C 109.5

loop_
_geom_bond_atom_site_label_1
_geom_bond_atom_site_label_2
_geom_bond_distance
O1 C2 1.423(5)
O1 C6 1.436(5)
C2 C3 1.501(6)
C2 S7 1.803(4)
C2 H2 0.9800
C3 O9 1.427(5)
C3 C4 1.519(5)
C3 H3 0.9800
C4 O10 1.427(5)
C4 C5 1.522(5)
C4 H4 0.9800
C5 O11 1.426(5)
C5 C6 1.534(6)
C5 H5 0.9800
C6 C12 1.513(5)
C6 H6 0.9800
S7 C8 1.788(7)
C8 H8A 0.9600
C8 H8B 0.9600
C8 H8C 0.9600
O9 H9 0.836(14)
O10 H10 0.838(14)
O11 H11 0.839(14)
C12 C17 1.383(6)
C12 C13 1.400(6)
C13 C14 1.395(6)
C13 H13 0.9300
C14 C15 1.396(7)
C14 C18 1.514(7)
C15 C16 1.377(7)
C15 Cl25 1.732(4)
C16 C17 1.376(6)
C16 H16 0.9300
C17 H17 0.9300
C18 C19 1.522(7)
C18 H18A 0.9700
C18 H18B 0.9700
C19 C20 1.375(8)
C19 C24 1.377(7)
C20 C21 1.386(8)
C20 H20 0.9300
C21 C22 1.373(8)
C21 H21 0.9300
C22 C23 1.371(9)
C22 O26 1.375(6)
C23 C24 1.370(8)
C23 H23 0.9300
C24 H24 0.9300
O26 C27 1.407(9)
C27 C28 1.507(9)
C27 H27A 0.9700
C27 H27B 0.9700
C28 H28A 0.9600
C28 H28B 0.9600
C28 H28C 0.9600

loop_
_geom_hbond_atom_site_label_D
_geom_hbond_atom_site_label_H
_geom_hbond_atom_site_label_A
_geom_hbond_site_symmetry_A
_geom_hbond_distance_DH
_geom_hbond_distance_HA
_geom_hbond_distance_DA
_geom_hbond_angle_DHA
O9 H9 O10 3_756 0.836(14) 1.852(15) 2.686(4) 175(5)
O10 H10 O11 3_756 0.838(14) 2.23(3) 2.970(4) 147(5)
O11 H11 O9 3_646 0.839(14) 2.007(18) 2.837(5) 170(6)

loop_
_geom_torsion_atom_site_label_1
_geom_torsion_atom_site_label_2
_geom_torsion_atom_site_label_3
_geom_torsion_atom_site_label_4
_geom_torsion
C6 O1 C2 C3 63.6(4)
C6 O1 C2 S7 -169.6(3)
O1 C2 C3 O9 -172.6(3)
S7 C2 C3 O9 63.4(4)
O1 C2 C3 C4 -54.4(4)
S7 C2 C3 C4 -178.4(3)
O9 C3 C4 O10 -68.1(4)
C2 C3 C4 O10 170.6(3)
O9 C3 C4 C5 169.8(3)
C2 C3 C4 C5 48.6(4)
O10 C4 C5 O11 66.0(4)
C3 C4 C5 O11 -171.9(3)
O10 C4 C5 C6 -171.3(3)
C3 C4 C5 C6 -49.2(4)
C2 O1 C6 C12 170.4(3)
C2 O1 C6 C5 -65.4(4)
O11 C5 C6 O1 179.9(3)
C4 C5 C6 O1 56.9(4)
O11 C5 C6 C12 -58.7(4)
C4 C5 C6 C12 178.3(3)
O1 C2 S7 C8 -63.5(4)
C3 C2 S7 C8 60.9(4)
O1 C6 C12 C17 -130.3(4)
C5 C6 C12 C17 107.6(4)
O1 C6 C12 C13 52.0(5)
C5 C6 C12 C13 -70.1(5)
C17 C12 C13 C14 -0.6(6)
C6 C12 C13 C14 177.1(4)
C12 C13 C14 C15 0.6(6)
C12 C13 C14 C18 -175.5(4)
C13 C14 C15 C16 0.0(6)
C18 C14 C15 C16 176.0(4)
C13 C14 C15 Cl25 -178.2(4)
C18 C14 C15 Cl25 -2.2(6)
C14 C15 C16 C17 -0.7(7)
Cl25 C15 C16 C17 177.6(4)
C15 C16 C17 C12 0.7(6)
C13 C12 C17 C16 -0.1(6)
C6 C12 C17 C16 -177.8(4)
C13 C14 C18 C19 -114.6(6)
C15 C14 C18 C19 69.4(7)
C14 C18 C19 C20 28.8(9)
C14 C18 C19 C24 -153.5(5)
C24 C19 C20 C21 -1.4(10)
C18 C19 C20 C21 176.3(6)
C19 C20 C21 C22 -0.7(10)
C20 C21 C22 C23 1.7(10)
C20 C21 C22 O26 -177.3(6)
C21 C22 C23 C24 -0.6(10)
O26 C22 C23 C24 178.5(6)
C22 C23 C24 C19 -1.6(10)
C20 C19 C24 C23 2.6(10)
C18 C19 C24 C23 -175.3(6)
C23 C22 O26 C27 179.1(6)
C21 C22 O26 C27 -1.9(10)
C22 O26 C27 C28 178.9(7)

_cod_database_fobs_code 2020853
